data_2300049
loop_
_publ_author_name
'V. Grover'
'S. N. Achary'
'A. K. Tyagi'

_publ_section_title
;
 Structural analysis of excess-anion C-type rare earth oxide: a case
 study with Gd~1{-~<i>x</i>}Ce~<i>x~</i>O~1.5+<i>x~/2</i> (<i>x</i> =
 0.20 and 0.40)
;
_journal_issue 4
_journal_name_full 'Journal of Applied Crystallography'
_journal_page_first 1082
_journal_page_last 1084
_journal_paper_doi 10.1107/S0021889803010288
_journal_volume 36
_journal_year 2003
_chemical_formula_analytical Ce0.4Gd0.6O1.70
_chemical_formula_moiety Gd0.6Ce0.4O1.70
_chemical_formula_structural '(Gd0.6Ce0.4) (O1.70) '
_chemical_formula_sum 'Ce0.4 Gd0.6 O1.7'
_chemical_formula_weight 177.60
_chemical_name_systematic 'Gadolinium Cerium oxide'
_space_group_IT_number 206
_symmetry_cell_setting cubic
_symmetry_space_group_name_Hall '-I 2b 2c 3'
_symmetry_space_group_name_H-M 'I a -3'
_cell_angle_alpha 90.00000
_cell_angle_beta 90.00000
_cell_angle_gamma 90.00000
_cell_formula_units_Z 32
_cell_length_a 10.85420(10)
_cell_length_b 10.85420(10)
_cell_length_c 10.85420(10)
_cell_measurement_temperature 293
_cell_volume 1278.77(2)
_computing_structure_refinement FULLPROF
_diffrn_ambient_temperature 293
_diffrn_measurement_device_type 'Philips PW1710'
_diffrn_measurement_method ' profile data from theta/2theta scans'
_diffrn_radiation_monochromator 'Graphite 002 face'
_diffrn_radiation_type X-ray
_exptl_crystal_colour White
_exptl_crystal_density_diffrn 7.38
_refine_ls_number_parameters 1
_refine_ls_number_reflns 266
_refine_ls_number_restraints 0
_cod_data_source_file ko5000.cif
_cod_data_source_block I
_cod_depositor_comments
;
The following automatic conversions were performed:
'_symmetry_cell_setting' value 'Cubic' changed to 'cubic' according to
'/home/saulius/struct/CIF-dictionaries/cif_core.dic' dictionary named
'cif_core.dic' version 2.4.1 from 2010-06-29.

Automatic conversion script
Id: cif_fix_enum 1527 2010-12-29 10:47:43Z saulius 

The following automatic conversions were performed:

'_symmetry_cell_setting' value 'Cubic' changed to 'cubic' according
to /home/saulius/struct/CIF-dictionaries/cif_core.dic dictionary
named 'cif_core.dic' version 2.4.1 from 2010-06-29.

Automatic conversion script
Id: cif_fix_values 1715 2011-07-08 13:25:40Z adriana 
;
_cod_original_cell_volume 1278.760(10)
_cod_original_sg_symbol_H-M 'I A -3'
_cod_original_formula_sum Gd0.6Ce0.4O1.70
_cod_database_code 2300049

loop_
_symmetry_equiv_pos_as_xyz
x,y,z
x+1/2,-y+1/2,-z
-x,y+1/2,-z+1/2
-x+1/2,-y,z+1/2
y,z,x
-y+1/2,-z,x+1/2
y+1/2,-z+1/2,-x
-y,z+1/2,-x+1/2
z,x,y
-z,x+1/2,-y+1/2
-z+1/2,-x,y+1/2
z+1/2,-x+1/2,-y
-x,-y,-z
-x+1/2,y+1/2,z
x,-y+1/2,z+1/2
x+1/2,y,-z+1/2
-y,-z,-x
y+1/2,z,-x+1/2
-y+1/2,z+1/2,x
y,-z+1/2,x+1/2
-z,-x,-y
z,-x+1/2,y+1/2
z+1/2,x,-y+1/2
-z+1/2,x+1/2,y
x+1/2,y+1/2,z+1/2
x,-y,-z+1/2
-x+1/2,y,-z
-x,-y+1/2,z
y+1/2,z+1/2,x+1/2
-y,-z+1/2,x
y,-z,-x+1/2
-y+1/2,z,-x
z+1/2,x+1/2,y+1/2
-z+1/2,x,-y
-z,-x+1/2,y
z,-x,-y+1/2
-x+1/2,-y+1/2,-z+1/2
-x,y,z+1/2
x+1/2,-y,z
x,y+1/2,-z
-y+1/2,-z+1/2,-x+1/2
y,z+1/2,-x
-y,z,x+1/2
y+1/2,-z,x
-z+1/2,-x+1/2,-y+1/2
z+1/2,-x,y
z,x+1/2,-y
-z,x,y+1/2

loop_
_atom_site_label
_atom_site_fract_x
_atom_site_fract_y
_atom_site_fract_z
_atom_site_U_iso_or_equiv
_atom_site_adp_type
_atom_site_occupancy
_atom_site_type_symbol
Gd1 0.25000 0.25000 0.25000 0.02984 Uiso 0.6 GD+3
Ce1 0.25000 0.25000 0.25000 0.02984 Uiso 0.4 CE+4
Gd2 -0.0188(2) 0.00000 0.25000 0.01591 Uiso 0.6 GD+3
Ce2 -0.0188(2) 0.00000 0.25000 0.01591 Uiso 0.4 CE+4
O1 0.3880(17) 0.1391(16) 0.376(3) 0.01635 Uiso 0.95(4) O-2
O2 0.401(2) 0.401(2) 0.401(2) 0.01635 Uiso 0.56(4) O-2

loop_
_atom_type_symbol
_atom_type_scat_dispersion_real
_atom_type_scat_dispersion_imag
_atom_type_scat_source
gd+3 -9.24200 11.94600
;International Tables for Crystallography Vol.C(1991)
Tables 6.1.1.4 and 6.1.1.5
;
ce+4 -2.17000 9.64800
;International Tables for Crystallography Vol.C(1991)
Tables 6.1.1.4 and 6.1.1.5
;
o-2 0.04700 0.03200 International_Tables_for_Crystallography_Vol.C(1991)_Tables_6.1.1.4_and_6.1.1.5
